data_7238307
loop_
_publ_author_name
'Zhang, Ya-Nan'
'Wang, Yao-Yu'
'Hou, Lei'
'Liu, Ping'
'Liu, Jian-Qiang'
'Shi, Qi-Zhen'

_publ_section_title
;
 A series of metal--organic coordination polymers assembled with disulfide
 ligand involving in situ cleavage of S--S under co-ligand intervention
;
_journal_issue 11
_journal_name_full CrystEngComm
_journal_page_first 3840
_journal_paper_doi 10.1039/c005228k
_journal_volume 12
_journal_year 2010
_chemical_formula_moiety 'C48 H32 N8 O8 S4 Zn2, C6 H5 N, 4(H2 O)'
_chemical_formula_sum 'C54 H45 N9 O12 S4 Zn2'
_chemical_formula_weight 1271.05
_space_group_IT_number 14
_space_group_name_Hall '-P 2yn'
_space_group_name_H-M_alt 'P 1 21/n 1'
_symmetry_cell_setting monoclinic
_symmetry_space_group_name_H-M 'P 1 21/n 1'
_atom_sites_solution_hydrogens geom
_atom_sites_solution_primary direct
_atom_sites_solution_secondary difmap
_audit_creation_method SHELXL-97
_cell_angle_alpha 90.00
_cell_angle_beta 95.2520(10)
_cell_angle_gamma 90.00
_cell_formula_units_Z 4
_cell_length_a 7.5238(6)
_cell_length_b 21.9578(17)
_cell_length_c 33.012(3)
_cell_measurement_reflns_used 5535
_cell_measurement_temperature 293(2)
_cell_measurement_theta_max 25.305
_cell_measurement_theta_min 2.478
_cell_volume 5430.9(8)
_computing_cell_refinement APEX2
_computing_data_collection 'APEX2 (Bruker, 2005)'
_computing_data_reduction APEX2
_computing_molecular_graphics APEX2
_computing_publication_material APEX2
_computing_structure_refinement 'SHELXL-97 (Sheldrick, 1997)'
_computing_structure_solution 'SHELXS-97 (Sheldrick, 1990)'
_diffrn_ambient_temperature 293(2)
_diffrn_measured_fraction_theta_full 0.995
_diffrn_measured_fraction_theta_max 0.995
_diffrn_measurement_device_type 'Bruker APEX SMART II'
_diffrn_measurement_method \w
_diffrn_radiation_monochromator graphite
_diffrn_radiation_source 'fine-focus sealed tube'
_diffrn_radiation_type MoK\a
_diffrn_radiation_wavelength 0.71073
_diffrn_reflns_av_R_equivalents 0.0534
_diffrn_reflns_av_sigmaI/netI 0.0715
_diffrn_reflns_limit_h_max 9
_diffrn_reflns_limit_h_min -9
_diffrn_reflns_limit_k_max 27
_diffrn_reflns_limit_k_min -26
_diffrn_reflns_limit_l_max 41
_diffrn_reflns_limit_l_min -33
_diffrn_reflns_number 31011
_diffrn_reflns_theta_full 26.67
_diffrn_reflns_theta_max 26.67
_diffrn_reflns_theta_min 1.12
_diffrn_standards_decay_% 0
_diffrn_standards_interval_time 0
_diffrn_standards_number 0
_exptl_absorpt_coefficient_mu 1.109
_exptl_absorpt_correction_T_max 0.8425
_exptl_absorpt_correction_T_min 0.7391
_exptl_absorpt_correction_type multi-scan
_exptl_absorpt_process_details 'SADABS (Bruker, 1997)'
_exptl_crystal_colour white
_exptl_crystal_density_diffrn 1.554
_exptl_crystal_density_method 'not measured'
_exptl_crystal_description block
_exptl_crystal_F_000 2608
_exptl_crystal_size_max 0.29
_exptl_crystal_size_mid 0.22
_exptl_crystal_size_min 0.16
_refine_diff_density_max 0.584
_refine_diff_density_min -0.486
_refine_diff_density_rms 0.078
_refine_ls_extinction_method none
_refine_ls_goodness_of_fit_ref 1.022
_refine_ls_hydrogen_treatment constr
_refine_ls_matrix_type full
_refine_ls_number_parameters 734
_refine_ls_number_reflns 11414
_refine_ls_number_restraints 0
_refine_ls_restrained_S_all 1.022
_refine_ls_R_factor_all 0.1066
_refine_ls_R_factor_gt 0.0519
_refine_ls_shift/su_max 0.001
_refine_ls_shift/su_mean 0.000
_refine_ls_structure_factor_coef Fsqd
_refine_ls_weighting_details 'calc w=1/[\s^2^(Fo^2^)+(0.0582P)^2^+0.0000P] where P=(Fo^2^+2Fc^2^)/3'
_refine_ls_weighting_scheme calc
_refine_ls_wR_factor_gt 0.1135
_refine_ls_wR_factor_ref 0.1258
_reflns_number_gt 7092
_reflns_number_total 11414
_reflns_threshold_expression >2sigma(I)
_cod_data_source_file c005228k.txt
_cod_data_source_block a
_cod_original_cell_volume 5431.0(7)
_cod_original_sg_symbol_H-M 'P 21/n'
_cod_database_code 7238307

loop_
_symmetry_equiv_pos_as_xyz
'x, y, z'
'-x+1/2, y+1/2, -z+1/2'
'-x, -y, -z'
'x-1/2, -y-1/2, z-1/2'

loop_
_atom_site_label
_atom_site_type_symbol
_atom_site_fract_x
_atom_site_fract_y
_atom_site_fract_z
_atom_site_U_iso_or_equiv
_atom_site_adp_type
_atom_site_occupancy
_atom_site_symmetry_multiplicity
_atom_site_calc_flag
_atom_site_refinement_flags
_atom_site_disorder_group
Zn1 Zn 0.75595(5) 0.139120(18) 0.334086(12) 0.03052(12) Uani 1 1 d . .
Zn2 Zn -0.79255(5) 0.379408(18) 0.167318(12) 0.03208(12) Uani 1 1 d . .
O1 O 0.8956(3) 0.21286(11) 0.34901(8) 0.0431(6) Uani 1 1 d . .
O2 O 1.0691(4) 0.15358(13) 0.38894(11) 0.0734(10) Uani 1 1 d . .
O3 O 1.6754(3) 0.60656(10) 0.21713(7) 0.0393(6) Uani 1 1 d . .
O4 O 1.6751(5) 0.51051(12) 0.19774(9) 0.0696(10) Uani 1 1 d . .
O5 O -1.5693(3) 0.80635(12) 0.34838(8) 0.0481(7) Uani 1 1 d . .
O6 O -1.3859(4) 0.87006(14) 0.38268(11) 0.0808(11) Uani 1 1 d . .
O7 O -0.8618(3) 0.41211(11) 0.21850(7) 0.0410(6) Uani 1 1 d . .
O8 O -0.8231(5) 0.50762(12) 0.20052(9) 0.0737(10) Uani 1 1 d . .
S1 S -0.90092(16) 0.61779(6) 0.40937(3) 0.0640(3) Uani 1 1 d . .
S2 S 1.58466(15) 0.39732(5) 0.40332(3) 0.0588(3) Uani 1 1 d . .
S3 S 1.48328(16) 0.48135(5) 0.39104(3) 0.0564(3) Uani 1 1 d . .
S4 S -1.02181(17) 0.53801(5) 0.39345(3) 0.0614(3) Uani 1 1 d . .
N1 N 1.5400(5) 0.45284(16) 0.31188(11) 0.0630(10) Uani 1 1 d . .
N2 N 1.4485(4) 0.28975(15) 0.40775(10) 0.0465(8) Uani 1 1 d . .
N3 N 0.6782(4) 0.09317(13) 0.38209(8) 0.0322(7) Uani 1 1 d . .
N4 N 0.5218(4) 0.18659(12) 0.31616(8) 0.0312(7) Uani 1 1 d . .
N5 N -0.5576(4) 0.33194(13) 0.18572(8) 0.0317(7) Uani 1 1 d . .
N6 N -0.7085(4) 0.42591(12) 0.12024(8) 0.0308(7) Uani 1 1 d . .
N7 N -1.0066(5) 0.46736(15) 0.33170(10) 0.0538(9) Uani 1 1 d . .
N8 N -1.2324(6) 0.66075(18) 0.38118(12) 0.0787(13) Uani 1 1 d . .
N9 N 0.4482(6) 0.8512(2) 0.01776(13) 0.0789(13) Uani 1 1 d . .
C1 C 1.0328(5) 0.20329(17) 0.37343(12) 0.0388(9) Uani 1 1 d . .
C2 C 1.1551(5) 0.25608(16) 0.38274(10) 0.0339(8) Uani 1 1 d . .
C3 C 1.3236(5) 0.24668(17) 0.40164(11) 0.0429(10) Uani 1 1 d . .
H3 H 1.3525 0.2076 0.4108 0.051 Uiso 1 1 calc R .
C4 C 1.1116(5) 0.31550(17) 0.37175(11) 0.0423(9) Uani 1 1 d . .
H4 H 0.9981 0.3245 0.3597 0.051 Uiso 1 1 calc R .
C5 C 1.2348(5) 0.36077(18) 0.37850(12) 0.0458(10) Uani 1 1 d . .
H5 H 1.2061 0.4009 0.3717 0.055 Uiso 1 1 calc R .
C6 C 1.4013(5) 0.34585(17) 0.39555(11) 0.0402(9) Uani 1 1 d . .
C7 C 1.5276(5) 0.49707(17) 0.33998(10) 0.0394(9) Uani 1 1 d . .
C8 C 1.5421(5) 0.55606(15) 0.33187(11) 0.0407(10) Uani 1 1 d . .
H8 H 1.5251 0.5851 0.3517 0.049 Uiso 1 1 calc R .
C9 C 1.5815(5) 0.57306(17) 0.29475(12) 0.0506(11) Uani 1 1 d . .
H9 H 1.5939 0.6143 0.2894 0.061 Uiso 1 1 calc R .
C10 C 1.6041(5) 0.53208(16) 0.26448(11) 0.0343(8) Uani 1 1 d . .
C11 C 1.5793(6) 0.47121(17) 0.27394(12) 0.0524(11) Uani 1 1 d . .
H11 H 1.5896 0.4419 0.2539 0.063 Uiso 1 1 calc R .
C12 C 1.6547(5) 0.54962(17) 0.22292(11) 0.0362(9) Uani 1 1 d . .
C13 C 0.6511(5) 0.12750(18) 0.41486(11) 0.0474(10) Uani 1 1 d . .
H13 H 0.6722 0.1692 0.4135 0.057 Uiso 1 1 calc R .
C14 C 0.5951(6) 0.1046(2) 0.44955(13) 0.0601(12) Uani 1 1 d . .
H14 H 0.5760 0.1306 0.4710 0.072 Uiso 1 1 calc R .
C15 C 0.5660(5) 0.0433(3) 0.45334(13) 0.0629(14) Uani 1 1 d . .
C16 C 0.5959(5) 0.0075(2) 0.42023(14) 0.0582(13) Uani 1 1 d . .
H16 H 0.5794 -0.0344 0.4216 0.070 Uiso 1 1 calc R .
C17 C 0.6499(5) 0.03312(17) 0.38509(12) 0.0435(10) Uani 1 1 d . .
H17 H 0.6670 0.0081 0.3630 0.052 Uiso 1 1 calc R .
C18 C 0.5013(8) 0.0286(3) 0.4942(2) 0.0383(14) Uani 0.65 1 d P 1
H18A H 0.4642 0.0594 0.5108 0.046 Uiso 0.65 1 calc PR 1
C18A C 0.5297(14) -0.0100(7) 0.4836(4) 0.038(3) Uiso 0.35 1 d P 2
H18C H 0.5489 -0.0510 0.4783 0.046 Uiso 0.35 1 calc PR 2
C19 C 0.3723(4) 0.15522(15) 0.30587(10) 0.0341(8) Uani 1 1 d . .
H19 H 0.3719 0.1138 0.3116 0.041 Uiso 1 1 calc R .
C20 C 0.2193(5) 0.18068(15) 0.28729(11) 0.0356(8) Uani 1 1 d . .
H20 H 0.1194 0.1566 0.2805 0.043 Uiso 1 1 calc R .
C21 C 0.2146(4) 0.24271(15) 0.27873(10) 0.0299(8) Uani 1 1 d . .
C22 C 0.3672(5) 0.27593(16) 0.29100(10) 0.0337(8) Uani 1 1 d . .
H22 H 0.3692 0.3178 0.2869 0.040 Uiso 1 1 calc R .
C23 C 0.5161(4) 0.24673(16) 0.30928(10) 0.0340(8) Uani 1 1 d . .
H23 H 0.6169 0.2698 0.3172 0.041 Uiso 1 1 calc R .
C24 C 0.0595(4) 0.27264(16) 0.25685(10) 0.0338(8) Uani 1 1 d . .
H24 H 0.0722 0.3135 0.2503 0.041 Uiso 1 1 calc R .
C25 C -0.0959(5) 0.24715(16) 0.24555(10) 0.0339(8) Uani 1 1 d . .
H25 H -0.1086 0.2063 0.2523 0.041 Uiso 1 1 calc R .
C26 C -0.2502(4) 0.27653(15) 0.22355(10) 0.0310(8) Uani 1 1 d . .
C27 C -0.4038(4) 0.24383(16) 0.21204(10) 0.0340(8) Uani 1 1 d . .
H27 H -0.4054 0.2021 0.2167 0.041 Uiso 1 1 calc R .
C28 C -0.5539(5) 0.27171(15) 0.19381(10) 0.0342(8) Uani 1 1 d . .
H28 H -0.6556 0.2485 0.1869 0.041 Uiso 1 1 calc R .
C29 C -0.4066(5) 0.36300(16) 0.19440(10) 0.0350(8) Uani 1 1 d . .
H29 H -0.4052 0.4040 0.1873 0.042 Uiso 1 1 calc R .
C30 C -0.2535(4) 0.33818(16) 0.21311(10) 0.0335(8) Uani 1 1 d . .
H30 H -0.1525 0.3622 0.2188 0.040 Uiso 1 1 calc R .
C31 C -0.6962(5) 0.39469(16) 0.08552(11) 0.0392(9) Uani 1 1 d . .
H31 H -0.7332 0.3543 0.0844 0.047 Uiso 1 1 calc R .
C32 C -0.6318(5) 0.41959(17) 0.05187(11) 0.0406(9) Uani 1 1 d . .
H32 H -0.6220 0.3959 0.0288 0.049 Uiso 1 1 calc R .
C33 C -0.5806(4) 0.48088(16) 0.05227(11) 0.0333(8) Uani 1 1 d . .
C34 C -0.5965(5) 0.51262(16) 0.08785(11) 0.0406(9) Uani 1 1 d . .
H34 H -0.5652 0.5536 0.0895 0.049 Uiso 1 1 calc R .
C35 C -0.6579(5) 0.48441(17) 0.12072(11) 0.0385(9) Uani 1 1 d . .
H35 H -0.6649 0.5068 0.1444 0.046 Uiso 1 1 calc R .
C36 C -0.5170(5) 0.51258(17) 0.01732(10) 0.0391(9) Uani 1 1 d . .
H36 H -0.4992 0.5544 0.0198 0.047 Uiso 1 1 calc R .
C37 C -0.8615(5) 0.46908(18) 0.22492(11) 0.0393(9) Uani 1 1 d . .
C38 C -0.9076(5) 0.48980(15) 0.26610(11) 0.0348(9) Uani 1 1 d . .
C39 C -0.8856(5) 0.54960(17) 0.27804(11) 0.0479(10) Uani 1 1 d . .
H39 H -0.8469 0.5781 0.2599 0.057 Uiso 1 1 calc R .
C40 C -0.9201(5) 0.56780(17) 0.31649(12) 0.0475(10) Uani 1 1 d . .
H40 H -0.9052 0.6082 0.3246 0.057 Uiso 1 1 calc R .
C41 C -0.9765(5) 0.52519(17) 0.34212(11) 0.0403(9) Uani 1 1 d . .
C42 C -0.9703(5) 0.45084(18) 0.29415(12) 0.0496(11) Uani 1 1 d . .
H42 H -0.9888 0.4104 0.2866 0.060 Uiso 1 1 calc R .
C43 C -1.0671(5) 0.6753(2) 0.39861(11) 0.0505(11) Uani 1 1 d . .
C44 C -1.0170(5) 0.73096(18) 0.40784(12) 0.0415(9) Uani 1 1 d . .
H44 H -0.9023 0.7389 0.4197 0.050 Uiso 1 1 calc R .
C45 C -1.1331(5) 0.7762(2) 0.40003(12) 0.0542(11) Uani 1 1 d . .
H45 H -1.0987 0.8157 0.4073 0.065 Uiso 1 1 calc R .
C46 C -1.3040(5) 0.76653(17) 0.38134(11) 0.0393(9) Uani 1 1 d . .
C47 C -1.3504(6) 0.70704(19) 0.37279(13) 0.0589(12) Uani 1 1 d . .
H47 H -1.4646 0.6983 0.3610 0.071 Uiso 1 1 calc R .
C48 C -1.4278(5) 0.81832(19) 0.37037(12) 0.0436(10) Uani 1 1 d . .
C49 C 0.2929(8) 0.8319(3) 0.00127(16) 0.0806(16) Uani 1 1 d . .
H49 H 0.2815 0.7908 -0.0053 0.097 Uiso 1 1 calc R .
C50 C 0.1442(7) 0.8692(2) -0.00699(15) 0.0755(15) Uani 1 1 d . .
H50 H 0.0369 0.8531 -0.0185 0.091 Uiso 1 1 calc R .
C51 C 0.1586(6) 0.9308(2) 0.00221(12) 0.0535(11) Uani 1 1 d . .
C52 C 0.3226(7) 0.9497(2) 0.01931(16) 0.0790(15) Uani 1 1 d . .
H52 H 0.3398 0.9905 0.0261 0.095 Uiso 1 1 calc R .
C53 C 0.4611(8) 0.9097(3) 0.02646(17) 0.0940(18) Uani 1 1 d . .
H53 H 0.5699 0.9245 0.0380 0.113 Uiso 1 1 calc R .
C54 C 0.0050(6) 0.97088(18) -0.00469(12) 0.0563(11) Uani 1 1 d . .
H54 H -0.0984 0.9534 -0.0172 0.068 Uiso 1 1 calc R .
O11 O 0.7224(5) 0.76484(15) 0.03407(12) 0.1064(13) Uani 1 1 d . .
H11A H 0.6441 0.7891 0.0294 0.128 Uiso 1 1 d R .
H11B H 0.8091 0.7712 0.0494 0.128 Uiso 1 1 d R .
O12 O 0.4557(5) 0.67133(17) 0.02301(11) 0.1126(14) Uani 1 1 d . .
H12B H 0.4480 0.6663 0.0468 0.135 Uiso 1 1 d R .
H12A H 0.5296 0.6975 0.0260 0.135 Uiso 1 1 d R .
O13 O 0.8523(7) 0.7440(2) 0.95859(15) 0.166(2) Uani 1 1 d . .
H13A H 0.8144 0.7507 0.9800 0.200 Uiso 1 1 d R .
H13B H 0.9339 0.7208 0.9624 0.200 Uiso 1 1 d R .
O14 O 0.1360(7) 0.6620(2) 0.97387(13) 0.151(2) Uani 1 1 d . .
H14A H 0.1290 0.6538 0.9502 0.181 Uiso 1 1 d R .
H14B H 0.2270 0.6651 0.9883 0.181 Uiso 1 1 d R .

loop_
_atom_site_aniso_label
_atom_site_aniso_U_11
_atom_site_aniso_U_22
_atom_site_aniso_U_33
_atom_site_aniso_U_23
_atom_site_aniso_U_13
_atom_site_aniso_U_12
Zn1 0.0326(2) 0.0307(2) 0.0286(2) 0.00386(18) 0.00443(17) -0.00036(18)
Zn2 0.0331(2) 0.0324(2) 0.0308(2) 0.00447(18) 0.00347(17) -0.00086(18)
O1 0.0396(15) 0.0433(16) 0.0446(16) 0.0018(13) -0.0050(13) -0.0102(13)
O2 0.062(2) 0.0368(17) 0.116(3) 0.0217(18) -0.0192(19) -0.0097(15)
O3 0.0511(16) 0.0321(15) 0.0361(15) 0.0027(12) 0.0123(12) 0.0013(12)
O4 0.127(3) 0.0415(17) 0.0454(18) -0.0070(15) 0.0332(18) -0.0082(18)
O5 0.0445(17) 0.0514(17) 0.0470(17) -0.0004(14) -0.0039(13) 0.0127(14)
O6 0.067(2) 0.0478(19) 0.127(3) -0.017(2) 0.000(2) 0.0073(17)
O7 0.0533(16) 0.0299(15) 0.0411(15) -0.0039(12) 0.0119(12) -0.0017(12)
O8 0.137(3) 0.0388(17) 0.0526(19) 0.0013(15) 0.048(2) -0.0019(18)
S1 0.0642(7) 0.0744(8) 0.0498(7) -0.0154(6) -0.0143(6) 0.0318(6)
S2 0.0546(7) 0.0649(7) 0.0539(7) 0.0208(6) -0.0105(5) -0.0270(6)
S3 0.0853(9) 0.0507(7) 0.0354(6) -0.0032(5) 0.0171(6) -0.0238(6)
S4 0.0899(9) 0.0605(7) 0.0353(6) 0.0048(5) 0.0137(6) 0.0235(7)
N1 0.088(3) 0.055(2) 0.047(2) -0.0012(19) 0.014(2) -0.013(2)
N2 0.0383(19) 0.050(2) 0.050(2) 0.0108(17) -0.0058(15) -0.0056(16)
N3 0.0302(16) 0.0360(17) 0.0305(17) 0.0073(14) 0.0026(13) -0.0015(13)
N4 0.0323(16) 0.0304(17) 0.0311(17) 0.0023(13) 0.0037(13) 0.0005(13)
N5 0.0322(16) 0.0343(17) 0.0286(16) 0.0004(13) 0.0032(13) -0.0010(14)
N6 0.0351(17) 0.0312(17) 0.0264(16) 0.0035(13) 0.0043(13) -0.0001(13)
N7 0.074(3) 0.047(2) 0.043(2) 0.0065(17) 0.0160(18) 0.0032(19)
N8 0.086(3) 0.063(3) 0.081(3) -0.019(2) -0.025(2) 0.033(2)
N9 0.086(3) 0.078(3) 0.072(3) 0.002(3) 0.005(3) 0.028(3)
C1 0.038(2) 0.036(2) 0.044(2) 0.0012(19) 0.0098(19) -0.0028(18)
C2 0.036(2) 0.034(2) 0.032(2) 0.0006(16) 0.0042(16) -0.0020(17)
C3 0.040(2) 0.036(2) 0.052(3) 0.0080(19) -0.0029(19) -0.0046(18)
C4 0.035(2) 0.044(2) 0.046(2) 0.0042(19) -0.0069(18) -0.0024(18)
C5 0.049(2) 0.035(2) 0.051(3) 0.0097(19) -0.0075(19) -0.0062(19)
C6 0.047(2) 0.044(2) 0.029(2) 0.0062(18) 0.0037(17) -0.0094(19)
C7 0.046(2) 0.045(2) 0.028(2) -0.0054(18) 0.0065(17) -0.0105(19)
C8 0.077(3) 0.0165(18) 0.032(2) -0.0047(16) 0.0233(19) -0.0045(18)
C9 0.076(3) 0.029(2) 0.048(3) 0.0032(19) 0.014(2) 0.001(2)
C10 0.035(2) 0.034(2) 0.035(2) 0.0002(17) 0.0073(16) -0.0023(16)
C11 0.087(3) 0.035(2) 0.037(2) -0.0047(19) 0.014(2) -0.007(2)
C12 0.037(2) 0.034(2) 0.038(2) 0.0038(18) 0.0048(17) -0.0006(17)
C13 0.052(2) 0.051(3) 0.040(2) 0.002(2) 0.0099(19) 0.001(2)
C14 0.052(3) 0.090(4) 0.039(3) 0.005(3) 0.012(2) 0.001(3)
C15 0.031(2) 0.123(5) 0.033(3) 0.028(3) -0.0054(18) -0.014(3)
C16 0.043(2) 0.060(3) 0.068(3) 0.039(3) -0.017(2) -0.024(2)
C17 0.037(2) 0.046(2) 0.046(2) 0.004(2) -0.0034(18) -0.0052(19)
C18 0.033(3) 0.049(4) 0.034(4) 0.008(3) 0.007(3) -0.004(3)
C19 0.036(2) 0.0261(19) 0.040(2) 0.0030(16) 0.0038(17) 0.0017(16)
C20 0.032(2) 0.031(2) 0.044(2) 0.0002(17) 0.0003(16) -0.0029(16)
C21 0.0284(19) 0.036(2) 0.0257(19) 0.0028(16) 0.0037(15) 0.0035(16)
C22 0.040(2) 0.0260(19) 0.036(2) 0.0043(16) 0.0053(17) 0.0009(16)
C23 0.031(2) 0.034(2) 0.037(2) 0.0016(17) 0.0015(16) -0.0029(16)
C24 0.037(2) 0.0282(19) 0.036(2) 0.0040(16) 0.0039(16) 0.0048(16)
C25 0.035(2) 0.031(2) 0.036(2) 0.0092(16) 0.0041(16) 0.0080(16)
C26 0.0292(19) 0.031(2) 0.033(2) -0.0004(16) 0.0069(15) 0.0000(16)
C27 0.037(2) 0.028(2) 0.037(2) 0.0031(16) 0.0024(17) -0.0002(16)
C28 0.033(2) 0.032(2) 0.037(2) -0.0004(17) 0.0004(16) -0.0057(16)
C29 0.040(2) 0.0283(19) 0.037(2) 0.0000(16) 0.0050(17) -0.0017(17)
C30 0.0260(19) 0.037(2) 0.037(2) -0.0031(17) -0.0007(16) -0.0025(16)
C31 0.044(2) 0.034(2) 0.039(2) 0.0028(18) 0.0022(18) -0.0024(17)
C32 0.050(2) 0.045(2) 0.028(2) -0.0024(18) 0.0064(17) 0.0010(19)
C33 0.0289(19) 0.036(2) 0.035(2) 0.0057(17) 0.0018(16) -0.0019(16)
C34 0.048(2) 0.033(2) 0.041(2) 0.0005(18) 0.0086(18) -0.0069(18)
C35 0.043(2) 0.043(2) 0.030(2) -0.0028(17) 0.0078(17) -0.0034(18)
C36 0.040(2) 0.036(2) 0.042(2) 0.0026(18) 0.0042(18) -0.0036(17)
C37 0.042(2) 0.044(3) 0.032(2) 0.0009(19) 0.0041(17) -0.0002(19)
C38 0.036(2) 0.034(2) 0.035(2) 0.0024(17) 0.0083(16) 0.0036(16)
C39 0.067(3) 0.039(2) 0.039(2) 0.0032(19) 0.013(2) -0.003(2)
C40 0.068(3) 0.032(2) 0.043(2) -0.0050(19) 0.008(2) 0.003(2)
C41 0.053(2) 0.040(2) 0.028(2) 0.0014(18) 0.0038(18) 0.0138(19)
C42 0.073(3) 0.036(2) 0.042(2) -0.0011(19) 0.013(2) -0.004(2)
C43 0.046(3) 0.072(3) 0.032(2) -0.005(2) -0.0030(19) 0.024(2)
C44 0.025(2) 0.047(2) 0.051(2) -0.005(2) -0.0077(17) 0.0062(18)
C45 0.047(3) 0.060(3) 0.055(3) -0.004(2) -0.003(2) -0.004(2)
C46 0.041(2) 0.047(2) 0.030(2) -0.0027(18) 0.0032(17) 0.0078(19)
C47 0.057(3) 0.053(3) 0.061(3) -0.011(2) -0.021(2) 0.017(2)
C48 0.042(2) 0.046(3) 0.044(2) -0.002(2) 0.0109(19) 0.003(2)
C49 0.094(4) 0.061(4) 0.087(4) -0.001(3) 0.016(4) 0.024(3)
C50 0.086(4) 0.064(3) 0.076(4) -0.010(3) 0.007(3) 0.006(3)
C51 0.070(3) 0.057(3) 0.031(2) -0.001(2) -0.004(2) 0.010(2)
C52 0.085(4) 0.060(3) 0.086(4) -0.010(3) -0.023(3) 0.019(3)
C53 0.095(5) 0.087(4) 0.096(5) -0.012(4) -0.011(3) 0.018(4)
C54 0.066(3) 0.062(3) 0.039(2) -0.001(2) -0.005(2) 0.001(3)
O11 0.094(3) 0.079(3) 0.139(4) -0.016(3) -0.030(2) 0.026(2)
O12 0.154(4) 0.090(3) 0.092(3) -0.024(2) -0.004(3) 0.009(3)
O13 0.166(5) 0.176(5) 0.152(5) -0.045(4) -0.013(4) 0.007(4)
O14 0.203(5) 0.153(4) 0.092(3) 0.025(3) -0.008(3) -0.070(4)

loop_
_atom_type_symbol
_atom_type_description
_atom_type_scat_dispersion_real
_atom_type_scat_dispersion_imag
_atom_type_scat_source
C C 0.0033 0.0016 'International Tables Vol C Tables 4.2.6.8 and 6.1.1.4'
H H 0.0000 0.0000 'International Tables Vol C Tables 4.2.6.8 and 6.1.1.4'
N N 0.0061 0.0033 'International Tables Vol C Tables 4.2.6.8 and 6.1.1.4'
O O 0.0106 0.0060 'International Tables Vol C Tables 4.2.6.8 and 6.1.1.4'
S S 0.1246 0.1234 'International Tables Vol C Tables 4.2.6.8 and 6.1.1.4'
Zn Zn 0.2839 1.4301 'International Tables Vol C Tables 4.2.6.8 and 6.1.1.4'

loop_
_geom_angle_atom_site_label_1
_geom_angle_atom_site_label_2
_geom_angle_atom_site_label_3
_geom_angle
_geom_angle_site_symmetry_1
_geom_angle_site_symmetry_3
O3 Zn1 O1 109.94(10) 2_745 .
O3 Zn1 N3 128.27(11) 2_745 .
O1 Zn1 N3 113.75(11) . .
O3 Zn1 N4 102.79(11) 2_745 .
O1 Zn1 N4 94.46(11) . .
N3 Zn1 N4 100.09(10) . .
O7 Zn2 O5 110.73(10) . 2_245
O7 Zn2 N6 127.66(11) . .
O5 Zn2 N6 114.15(11) 2_245 .
O7 Zn2 N5 102.56(11) . .
O5 Zn2 N5 94.75(11) 2_245 .
N6 Zn2 N5 99.22(10) . .
C1 O1 Zn1 114.1(2) . .
C12 O3 Zn1 122.3(2) . 2_755
C48 O5 Zn2 112.5(3) . 2_255
C37 O7 Zn2 120.8(2) . .
C43 S1 S4 105.70(17) . .
C6 S2 S3 106.05(14) . .
C7 S3 S2 105.46(14) . .
C41 S4 S1 105.28(15) . .
C7 N1 C11 116.7(3) . .
C6 N2 C3 116.4(3) . .
C17 N3 C13 117.0(3) . .
C17 N3 Zn1 127.7(2) . .
C13 N3 Zn1 115.3(2) . .
C19 N4 C23 116.8(3) . .
C19 N4 Zn1 119.0(2) . .
C23 N4 Zn1 123.6(2) . .
C29 N5 C28 117.2(3) . .
C29 N5 Zn2 119.2(2) . .
C28 N5 Zn2 123.1(2) . .
C35 N6 C31 117.2(3) . .
C35 N6 Zn2 126.0(2) . .
C31 N6 Zn2 116.8(2) . .
C41 N7 C42 116.9(3) . .
C43 N8 C47 117.7(4) . .
C49 N9 C53 116.7(5) . .
O2 C1 O1 123.4(4) . .
O2 C1 C2 119.7(4) . .
O1 C1 C2 116.9(3) . .
C3 C2 C4 116.5(3) . .
C3 C2 C1 120.1(3) . .
C4 C2 C1 123.4(3) . .
N2 C3 C2 124.6(4) . .
N2 C3 H3 117.7 . .
C2 C3 H3 117.7 . .
C5 C4 C2 120.2(4) . .
C5 C4 H4 119.9 . .
C2 C4 H4 119.9 . .
C4 C5 C6 118.5(4) . .
C4 C5 H5 120.8 . .
C6 C5 H5 120.8 . .
N2 C6 C5 123.7(4) . .
N2 C6 S2 111.2(3) . .
C5 C6 S2 125.1(3) . .
C8 C7 N1 123.3(3) . .
C8 C7 S3 113.9(3) . .
N1 C7 S3 122.7(3) . .
C7 C8 C9 119.0(3) . .
C7 C8 H8 120.5 . .
C9 C8 H8 120.5 . .
C8 C9 C10 122.6(3) . .
C8 C9 H9 118.7 . .
C10 C9 H9 118.7 . .
C9 C10 C11 116.1(3) . .
C9 C10 C12 123.8(3) . .
C11 C10 C12 120.1(3) . .
N1 C11 C10 122.1(4) . .
N1 C11 H11 118.9 . .
C10 C11 H11 118.9 . .
O4 C12 O3 124.4(3) . .
O4 C12 C10 120.1(3) . .
O3 C12 C10 115.5(3) . .
N3 C13 C14 123.6(4) . .
N3 C13 H13 118.2 . .
C14 C13 H13 118.2 . .
C13 C14 C15 120.4(4) . .
C13 C14 H14 119.8 . .
C15 C14 H14 119.8 . .
C14 C15 C16 116.6(4) . .
C14 C15 C18 111.0(5) . .
C16 C15 C18 132.3(5) . .
C14 C15 C18A 145.5(6) . .
C16 C15 C18A 97.4(6) . .
C18 C15 C18A 35.7(4) . .
C15 C16 C17 120.9(4) . .
C15 C16 H16 119.6 . .
C17 C16 H16 119.6 . .
N3 C17 C16 121.5(4) . .
N3 C17 H17 119.2 . .
C16 C17 H17 119.2 . .
C18 C18 C15 118.6(9) 3_656 .
C18 C18 H18A 120.7 3_656 .
C15 C18 H18A 120.7 . .
C18A C18A C15 111.9(17) 3_656 .
C18A C18A H18C 124.0 3_656 .
C15 C18A H18C 124.0 . .
N4 C19 C20 123.8(3) . .
N4 C19 H19 118.1 . .
C20 C19 H19 118.1 . .
C19 C20 C21 119.6(3) . .
C19 C20 H20 120.2 . .
C21 C20 H20 120.2 . .
C22 C21 C20 116.7(3) . .
C22 C21 C24 120.4(3) . .
C20 C21 C24 122.8(3) . .
C23 C22 C21 120.0(3) . .
C23 C22 H22 120.0 . .
C21 C22 H22 120.0 . .
N4 C23 C22 123.0(3) . .
N4 C23 H23 118.5 . .
C22 C23 H23 118.5 . .
C25 C24 C21 126.3(3) . .
C25 C24 H24 116.8 . .
C21 C24 H24 116.8 . .
C24 C25 C26 126.6(3) . .
C24 C25 H25 116.7 . .
C26 C25 H25 116.7 . .
C27 C26 C30 116.0(3) . .
C27 C26 C25 120.9(3) . .
C30 C26 C25 123.1(3) . .
C28 C27 C26 121.4(3) . .
C28 C27 H27 119.3 . .
C26 C27 H27 119.3 . .
N5 C28 C27 121.6(3) . .
N5 C28 H28 119.2 . .
C27 C28 H28 119.2 . .
N5 C29 C30 123.9(3) . .
N5 C29 H29 118.0 . .
C30 C29 H29 118.0 . .
C29 C30 C26 119.5(3) . .
C29 C30 H30 120.2 . .
C26 C30 H30 120.2 . .
N6 C31 C32 123.1(3) . .
N6 C31 H31 118.5 . .
C32 C31 H31 118.5 . .
C31 C32 C33 119.7(3) . .
C31 C32 H32 120.2 . .
C33 C32 H32 120.2 . .
C34 C33 C32 116.6(3) . .
C34 C33 C36 119.4(3) . .
C32 C33 C36 124.0(3) . .
C35 C34 C33 120.6(3) . .
C35 C34 H34 119.7 . .
C33 C34 H34 119.7 . .
N6 C35 C34 122.8(3) . .
N6 C35 H35 118.6 . .
C34 C35 H35 118.6 . .
C36 C36 C33 126.0(4) 3_465 .
C36 C36 H36 117.0 3_465 .
C33 C36 H36 117.0 . .
O8 C37 O7 124.7(3) . .
O8 C37 C38 118.3(3) . .
O7 C37 C38 116.9(3) . .
C42 C38 C39 116.1(3) . .
C42 C38 C37 122.8(3) . .
C39 C38 C37 121.1(3) . .
C38 C39 C40 120.8(3) . .
C38 C39 H39 119.6 . .
C40 C39 H39 119.6 . .
C41 C40 C39 118.1(4) . .
C41 C40 H40 121.0 . .
C39 C40 H40 121.0 . .
N7 C41 C40 123.6(3) . .
N7 C41 S4 110.7(3) . .
C40 C41 S4 125.7(3) . .
N7 C42 C38 124.4(4) . .
N7 C42 H42 117.8 . .
C38 C42 H42 117.8 . .
C44 C43 N8 123.5(4) . .
C44 C43 S1 115.6(3) . .
N8 C43 S1 120.9(4) . .
C43 C44 C45 118.8(4) . .
C43 C44 H44 120.6 . .
C45 C44 H44 120.6 . .
C44 C45 C46 122.3(4) . .
C44 C45 H45 118.8 . .
C46 C45 H45 118.8 . .
C47 C46 C45 116.3(4) . .
C47 C46 C48 122.2(4) . .
C45 C46 C48 121.5(4) . .
N8 C47 C46 121.3(4) . .
N8 C47 H47 119.3 . .
C46 C47 H47 119.3 . .
O6 C48 O5 123.8(4) . .
O6 C48 C46 119.0(4) . .
O5 C48 C46 117.1(4) . .
N9 C49 C50 124.0(5) . .
N9 C49 H49 118.0 . .
C50 C49 H49 118.0 . .
C51 C50 C49 119.0(5) . .
C51 C50 H50 120.5 . .
C49 C50 H50 120.5 . .
C52 C51 C50 115.7(5) . .
C52 C51 C54 123.6(4) . .
C50 C51 C54 120.7(5) . .
C53 C52 C51 121.3(5) . .
C53 C52 H52 119.4 . .
C51 C52 H52 119.4 . .
N9 C53 C52 123.3(6) . .
N9 C53 H53 118.4 . .
C52 C53 H53 118.4 . .
C54 C54 C51 127.7(6) 3_575 .
C54 C54 H54 116.1 3_575 .
C51 C54 H54 116.1 . .
H11A O11 H11B 123.4 . .
H12B O12 H12A 95.3 . .
H13A O13 H13B 107.8 . .
H14A O14 H14B 125.2 . .

loop_
_geom_bond_atom_site_label_1
_geom_bond_atom_site_label_2
_geom_bond_distance
_geom_bond_site_symmetry_2
Zn1 O3 1.949(2) 2_745
Zn1 O1 1.968(2) .
Zn1 N3 2.010(3) .
Zn1 N4 2.085(3) .
Zn2 O7 1.950(2) .
Zn2 O5 1.955(3) 2_245
Zn2 N6 2.009(3) .
Zn2 N5 2.094(3) .
O1 C1 1.267(4) .
O2 C1 1.226(4) .
O3 C12 1.276(4) .
O3 Zn1 1.949(2) 2_755
O4 C12 1.215(4) .
O5 C48 1.260(5) .
O5 Zn2 1.955(3) 2_255
O6 C48 1.238(5) .
O7 C37 1.269(4) .
O8 C37 1.221(4) .
S1 C43 1.790(4) .
S1 S4 2.0211(18) .
S2 C6 1.784(4) .
S2 S3 2.0234(17) .
S3 C7 1.782(3) .
S4 C41 1.781(4) .
N1 C7 1.352(5) .
N1 C11 1.374(5) .
N2 C6 1.334(5) .
N2 C3 1.335(4) .
N3 C17 1.341(4) .
N3 C13 1.349(4) .
N4 C19 1.336(4) .
N4 C23 1.340(4) .
N5 C29 1.333(4) .
N5 C28 1.349(4) .
N6 C35 1.339(4) .
N6 C31 1.346(4) .
N7 C41 1.330(5) .
N7 C42 1.343(5) .
N8 C43 1.360(5) .
N8 C47 1.361(5) .
N9 C49 1.313(6) .
N9 C53 1.319(6) .
C1 C2 1.494(5) .
C2 C3 1.376(5) .
C2 C4 1.385(5) .
C3 H3 0.9300 .
C4 C5 1.364(5) .
C4 H4 0.9300 .
C5 C6 1.365(5) .
C5 H5 0.9300 .
C7 C8 1.329(5) .
C8 C9 1.340(5) .
C8 H8 0.9300 .
C9 C10 1.367(5) .
C9 H9 0.9300 .
C10 C11 1.389(5) .
C10 C12 1.507(5) .
C11 H11 0.9300 .
C13 C14 1.353(5) .
C13 H13 0.9300 .
C14 C15 1.371(6) .
C14 H14 0.9300 .
C15 C16 1.382(6) .
C15 C18 1.511(8) .
C15 C18A 1.579(15) .
C16 C17 1.384(5) .
C16 H16 0.9300 .
C17 H17 0.9300 .
C18 C18 1.313(12) 3_656
C18 H18A 0.9300 .
C18A C18A 1.28(2) 3_656
C18A H18C 0.9300 .
C19 C20 1.373(5) .
C19 H19 0.9300 .
C20 C21 1.391(4) .
C20 H20 0.9300 .
C21 C22 1.389(5) .
C21 C24 1.470(4) .
C22 C23 1.380(5) .
C22 H22 0.9300 .
C23 H23 0.9300 .
C24 C25 1.319(5) .
C24 H24 0.9300 .
C25 C26 1.462(5) .
C25 H25 0.9300 .
C26 C27 1.384(4) .
C26 C30 1.397(5) .
C27 C28 1.374(5) .
C27 H27 0.9300 .
C28 H28 0.9300 .
C29 C30 1.369(5) .
C29 H29 0.9300 .
C30 H30 0.9300 .
C31 C32 1.366(5) .
C31 H31 0.9300 .
C32 C33 1.399(5) .
C32 H32 0.9300 .
C33 C34 1.381(5) .
C33 C36 1.465(4) .
C34 C35 1.366(4) .
C34 H34 0.9300 .
C35 H35 0.9300 .
C36 C36 1.316(7) 3_465
C36 H36 0.9300 .
C37 C38 1.504(5) .
C38 C42 1.376(5) .
C38 C39 1.376(5) .
C39 C40 1.378(5) .
C39 H39 0.9300 .
C40 C41 1.355(5) .
C40 H40 0.9300 .
C42 H42 0.9300 .
C43 C44 1.306(5) .
C44 C45 1.333(5) .
C44 H44 0.9300 .
C45 C46 1.391(5) .
C45 H45 0.9300 .
C46 C47 1.374(5) .
C46 C48 1.493(5) .
C47 H47 0.9300 .
C49 C50 1.394(7) .
C49 H49 0.9300 .
C50 C51 1.388(6) .
C50 H50 0.9300 .
C51 C52 1.373(6) .
C51 C54 1.454(6) .
C52 C53 1.366(7) .
C52 H52 0.9300 .
C53 H53 0.9300 .
C54 C54 1.320(8) 3_575
C54 H54 0.9300 .
O11 H11A 0.8000 .
O11 H11B 0.7999 .
O12 H12B 0.7998 .
O12 H12A 0.8000 .
O13 H13A 0.8000 .
O13 H13B 0.8000 .
O14 H14A 0.7999 .
O14 H14B 0.8000 .
